data_7236425
loop_
_publ_author_name
'Ju, Wen'
'Song, Xiuling'
'Yan, Gang'
'Xu, Kun'
'Wang, Juan'
'Yin, Dehui'
'Li, Li'
'Qu, Xiaofeng'
'Li, Yangguang'
'Li, Juan'

_publ_section_title
;
 Layer-by-layer assembly of polyoxometalate--pyrene-decorated fluorescent
 microspheres for the suspension immunoassay of Listeria monocytogenes
;
_journal_issue 24
_journal_name_full 'Journal of Materials Chemistry B'
_journal_page_first 4287
_journal_paper_doi 10.1039/C6TB00986G
_journal_volume 4
_journal_year 2016
_chemical_formula_sum 'C74 H108 N4 O19 V6'
_chemical_formula_weight 1663.28
_chemical_name_systematic ' POM-pyrene 1'
_space_group_IT_number 15
_space_group_name_Hall '-C 2yc'
_space_group_name_H-M_alt 'C 1 2/c 1'
_symmetry_cell_setting monoclinic
_symmetry_space_group_name_H-M 'C 1 2/c 1'
_atom_sites_solution_hydrogens geom
_atom_sites_solution_primary direct
_atom_sites_solution_secondary difmap
_audit_creation_method SHELXL-97
_audit_update_record
;
2016-04-20 deposited with the CCDC.
2016-05-25 downloaded from the CCDC.
;
_cell_angle_alpha 90.00
_cell_angle_beta 93.069(2)
_cell_angle_gamma 90.00
_cell_formula_units_Z 4
_cell_length_a 12.5395(12)
_cell_length_b 24.454(2)
_cell_length_c 25.013(2)
_cell_measurement_reflns_used 23128
_cell_measurement_temperature 150(2)
_cell_measurement_theta_max 27.1022
_cell_measurement_theta_min 2.3310
_cell_volume 7659.0(11)
_computing_cell_refinement 'SAINT (Bruker, 1999)'
_computing_data_collection 'SMART (Bruker, 1997)'
_computing_data_reduction SAINT
_computing_molecular_graphics 'SHELXTL-PLUS (Sheldrick, 1990)'
_computing_publication_material SHELXL-97
_computing_structure_refinement 'SHELXL-97 (Sheldrick, 1997)'
_computing_structure_solution 'SHELXS-97 (Sheldrick, 1997)'
_diffrn_ambient_temperature 150(2)
_diffrn_measured_fraction_theta_full 0.999
_diffrn_measured_fraction_theta_max 0.999
_diffrn_measurement_device_type 'Bruker APEX CCD area-detector'
_diffrn_measurement_method '\w scans'
_diffrn_radiation_monochromator graphite
_diffrn_radiation_source 'fine-focus sealed tube'
_diffrn_radiation_type MoK\a
_diffrn_radiation_wavelength 0.71073
_diffrn_reflns_av_R_equivalents 0.0617
_diffrn_reflns_av_sigmaI/netI 0.0738
_diffrn_reflns_limit_h_max 11
_diffrn_reflns_limit_h_min -14
_diffrn_reflns_limit_k_max 29
_diffrn_reflns_limit_k_min -26
_diffrn_reflns_limit_l_max 28
_diffrn_reflns_limit_l_min -29
_diffrn_reflns_number 19461
_diffrn_reflns_theta_full 25.00
_diffrn_reflns_theta_max 25.00
_diffrn_reflns_theta_min 1.67
_exptl_absorpt_coefficient_mu 0.774
_exptl_absorpt_correction_T_max 0.8544
_exptl_absorpt_correction_T_min 0.8301
_exptl_absorpt_correction_type multi-scan
_exptl_absorpt_process_details 'SADABS (Sheldrick, 1996)'
_exptl_crystal_colour brown
_exptl_crystal_density_diffrn 1.442
_exptl_crystal_density_method 'not measured'
_exptl_crystal_description block
_exptl_crystal_F_000 3480
_exptl_crystal_preparation Luminescent
_exptl_crystal_size_max 0.25
_exptl_crystal_size_mid 0.23
_exptl_crystal_size_min 0.21
_refine_diff_density_max 0.607
_refine_diff_density_min -0.642
_refine_diff_density_rms 0.075
_refine_ls_extinction_method none
_refine_ls_goodness_of_fit_ref 1.001
_refine_ls_hydrogen_treatment constr
_refine_ls_matrix_type full
_refine_ls_number_parameters 445
_refine_ls_number_reflns 6742
_refine_ls_number_restraints 128
_refine_ls_restrained_S_all 1.027
_refine_ls_R_factor_all 0.1293
_refine_ls_R_factor_gt 0.0682
_refine_ls_shift/su_max 0.001
_refine_ls_shift/su_mean 0.000
_refine_ls_structure_factor_coef Fsqd
_refine_ls_weighting_details 'calc w=1/[\s^2^(Fo^2^)+(0.0749P)^2^+36.5932P] where P=(Fo^2^+2Fc^2^)/3'
_refine_ls_weighting_scheme calc
_refine_ls_wR_factor_gt 0.1654
_refine_ls_wR_factor_ref 0.2023
_reflns_number_gt 3729
_reflns_number_total 6742
_reflns_threshold_expression >2sigma(I)
_cod_data_source_file c6tb00986g2.cif
_cod_data_source_block y6
_cod_depositor_comments
;
The following automatic conversions were performed:

data item '_symmetry_cell_setting' value 'Monoclinic' was changed to
'monoclinic' in accordance with the
/home/saulius/struct/COD-crude-data/automatic-downloads/DataCite-retrospective/RSC/depositions/lib/dictionaries/cif_core.dic
dictionary named 'cif_core.dic' version 2.4.2 last updated on
2011-04-26.

Automatic conversion script
Id: cif_fix_values 6909 2019-04-08 15:41:33Z antanas 
;
_cod_original_cell_volume 7658.9(12)
_cod_original_sg_symbol_H-M C2/c
_cod_database_code 7236425

loop_
_symmetry_equiv_pos_as_xyz
'x, y, z'
'-x, y, -z+1/2'
'x+1/2, y+1/2, z'
'-x+1/2, y+1/2, -z+1/2'
'-x, -y, -z'
'x, -y, z-1/2'
'-x+1/2, -y+1/2, -z'
'x+1/2, -y+1/2, z-1/2'

loop_
_atom_site_label
_atom_site_type_symbol
_atom_site_fract_x
_atom_site_fract_y
_atom_site_fract_z
_atom_site_U_iso_or_equiv
_atom_site_adp_type
_atom_site_occupancy
_atom_site_symmetry_multiplicity
_atom_site_calc_flag
_atom_site_refinement_flags
_atom_site_disorder_assembly
_atom_site_disorder_group
V1 V 0.86463(8) 0.54260(5) 0.53645(4) 0.0525(3) Uani 1 1 d . . .
V2 V 0.92152(10) 0.42318(4) 0.52649(4) 0.0578(4) Uani 1 1 d . . .
V3 V 0.90198(9) 0.50724(4) 0.42326(4) 0.0529(3) Uani 1 1 d . . .
O1 O 1.0267(3) 0.46240(15) 0.40212(14) 0.0458(10) Uani 1 1 d . . .
O2 O 1.0422(3) 0.39489(15) 0.48463(15) 0.0521(10) Uani 1 1 d . . .
O3 O 0.8531(3) 0.43476(16) 0.45214(16) 0.0540(11) Uani 1 1 d . . .
O4 O 0.7790(4) 0.5780(2) 0.5662(2) 0.0783(15) Uani 1 1 d . . .
O5 O 0.8363(4) 0.5036(2) 0.36725(18) 0.0778(15) Uani 1 1 d . . .
O6 O 0.8680(5) 0.3658(2) 0.53748(19) 0.0954(19) Uani 1 1 d . . .
O7 O 0.8113(3) 0.54054(18) 0.46715(17) 0.0631(12) Uani 1 1 d . . .
O8 O 0.8267(3) 0.47284(18) 0.55044(16) 0.0615(12) Uani 1 1 d . . .
O9 O 1.0000 0.5000 0.5000 0.0357(12) Uani 1 2 d S . .
O10 O 1.0159(4) 0.43242(16) 0.58342(15) 0.0609(12) Uani 1 1 d . . .
N1 N 0.9397(6) 0.3200(2) 0.3665(2) 0.086(2) Uani 1 1 d D . .
H1C H 0.9625 0.2881 0.3787 0.103 Uiso 1 1 d R . .
C12 C 0.6736(9) 0.2323(6) 0.0494(5) 0.125(4) Uani 1 1 d U . .
H12A H 0.6411 0.2333 0.0143 0.150 Uiso 1 1 calc R . .
C1 C 1.0209(6) 0.3511(2) 0.4473(2) 0.0583(17) Uani 1 1 d . . .
H1A H 0.9845 0.3210 0.4655 0.070 Uiso 1 1 calc R . .
H1B H 1.0893 0.3368 0.4350 0.070 Uiso 1 1 calc R . .
C2 C 0.8432(5) 0.3886(3) 0.4170(3) 0.0626(18) Uani 1 1 d . . .
H2A H 0.7970 0.3985 0.3851 0.075 Uiso 1 1 calc R . .
H2B H 0.8086 0.3582 0.4355 0.075 Uiso 1 1 calc R . .
C3 C 1.0064(5) 0.4152(2) 0.3695(2) 0.0510(16) Uani 1 1 d . . .
H3A H 1.0749 0.4013 0.3570 0.061 Uiso 1 1 calc R . .
H3B H 0.9609 0.4258 0.3376 0.061 Uiso 1 1 calc R . .
C4 C 0.9515(6) 0.3699(2) 0.3992(2) 0.0567(17) Uani 1 1 d . . .
C5 C 0.8890(8) 0.3262(3) 0.3146(3) 0.108(3) Uani 1 1 d D . .
H5A H 0.9335 0.3501 0.2929 0.130 Uiso 1 1 calc R . .
H5B H 0.8193 0.3445 0.3180 0.130 Uiso 1 1 calc R . .
C6 C 0.8710(8) 0.2721(4) 0.2855(4) 0.091(3) Uani 1 1 d . . .
C7 C 0.8234(7) 0.2745(4) 0.2348(3) 0.088(3) Uani 1 1 d . . .
C8 C 0.7862(8) 0.3243(3) 0.2086(4) 0.096(3) Uani 1 1 d . . .
H8A H 0.7929 0.3579 0.2276 0.115 Uiso 1 1 calc R . .
C9 C 0.7434(8) 0.3246(4) 0.1594(4) 0.110(3) Uani 1 1 d . . .
H9A H 0.7196 0.3585 0.1445 0.132 Uiso 1 1 calc R . .
C10 C 0.7315(7) 0.2779(4) 0.1283(4) 0.094(3) Uani 1 1 d . . .
C11 C 0.6856(8) 0.2800(5) 0.0761(4) 0.111(3) Uani 1 1 d U . .
H11A H 0.6639 0.3137 0.0601 0.133 Uiso 1 1 calc R . .
C13 C 0.7042(8) 0.1836(5) 0.0692(4) 0.108(3) Uani 1 1 d . . .
H13A H 0.6939 0.1516 0.0479 0.130 Uiso 1 1 calc R . .
C14 C 0.7516(7) 0.1795(4) 0.1212(4) 0.092(3) Uani 1 1 d . . .
C15 C 0.7867(7) 0.1291(4) 0.1438(4) 0.095(3) Uani 1 1 d . . .
H15A H 0.7791 0.0970 0.1224 0.113 Uiso 1 1 calc R . .
C16 C 0.8306(7) 0.1242(4) 0.1941(4) 0.095(3) Uani 1 1 d . . .
H16A H 0.8531 0.0896 0.2076 0.114 Uiso 1 1 calc R . .
C17 C 0.8427(7) 0.1736(4) 0.2275(3) 0.084(3) Uani 1 1 d . . .
C18 C 0.8876(7) 0.1717(4) 0.2798(4) 0.096(3) Uani 1 1 d . . .
H18A H 0.9076 0.1380 0.2963 0.115 Uiso 1 1 calc R . .
C19 C 0.9020(7) 0.2224(4) 0.3075(3) 0.094(3) Uani 1 1 d . . .
H19A H 0.9346 0.2220 0.3427 0.113 Uiso 1 1 calc R . .
C20 C 0.8120(6) 0.2242(3) 0.2055(3) 0.079(2) Uani 1 1 d . . .
C21 C 0.7662(7) 0.2268(4) 0.1525(4) 0.083(3) Uani 1 1 d . . .
N11 N 1.0000 0.3845(3) 0.7500 0.061(2) Uani 1 2 d SDU . .
C31 C 1.0122(16) 0.3492(10) 0.7016(7) 0.056(12) Uiso 0.60 1 d PD A 1
H31A H 1.0693 0.3222 0.7104 0.068 Uiso 0.60 1 calc PR A 1
H31B H 1.0370 0.3726 0.6725 0.068 Uiso 0.60 1 calc PR A 1
C32 C 0.9125(11) 0.3178(6) 0.6799(6) 0.083(5) Uiso 0.60 1 d PD A 1
H32A H 0.8664 0.3418 0.6567 0.100 Uiso 0.60 1 calc PR A 1
H32B H 0.8707 0.3045 0.7098 0.100 Uiso 0.60 1 calc PR A 1
C33 C 0.9535(12) 0.2690(6) 0.6473(7) 0.103(8) Uiso 0.60 1 d PD A 1
H33A H 1.0043 0.2819 0.6211 0.123 Uiso 0.60 1 calc PR A 1
H33B H 0.9906 0.2422 0.6715 0.123 Uiso 0.60 1 calc PR A 1
C34 C 0.8556(13) 0.2425(7) 0.6183(7) 0.122(6) Uiso 0.60 1 d PD A 1
H34A H 0.8789 0.2196 0.5889 0.183 Uiso 0.60 1 calc PR A 1
H34B H 0.8076 0.2711 0.6039 0.183 Uiso 0.60 1 calc PR A 1
H34C H 0.8180 0.2199 0.6436 0.183 Uiso 0.60 1 calc PR A 1
C31A C 1.006(3) 0.3516(16) 0.7001(12) 0.08(3) Uiso 0.40 1 d PD A 2
H31C H 1.0791 0.3371 0.6985 0.099 Uiso 0.40 1 calc PR A 2
H31D H 0.9929 0.3763 0.6691 0.099 Uiso 0.40 1 calc PR A 2
C32A C 0.9273(16) 0.3033(8) 0.6936(7) 0.062(6) Uiso 0.40 1 d PD A 2
H32C H 0.8537 0.3156 0.6997 0.075 Uiso 0.40 1 calc PR A 2
H32D H 0.9469 0.2743 0.7200 0.075 Uiso 0.40 1 calc PR A 2
C33A C 0.9335(19) 0.2810(8) 0.6361(7) 0.070(7) Uiso 0.40 1 d PD A 2
H33C H 1.0082 0.2794 0.6252 0.084 Uiso 0.40 1 calc PR A 2
H33D H 0.8906 0.3035 0.6100 0.084 Uiso 0.40 1 calc PR A 2
C34A C 0.886(2) 0.2230(8) 0.6412(12) 0.139(11) Uiso 0.40 1 d PD A 2
H34D H 0.9061 0.2005 0.6111 0.209 Uiso 0.40 1 calc PR A 2
H34E H 0.8076 0.2256 0.6410 0.209 Uiso 0.40 1 calc PR A 2
H34F H 0.9128 0.2064 0.6749 0.209 Uiso 0.40 1 calc PR A 2
C41 C 0.9107(10) 0.4240(6) 0.7506(6) 0.072(5) Uiso 0.57 1 d PD A 1
H41A H 0.9166 0.4438 0.7851 0.087 Uiso 0.57 1 calc PR A 1
H41B H 0.8433 0.4029 0.7499 0.087 Uiso 0.57 1 calc PR A 1
C42 C 0.9009(11) 0.4668(7) 0.7055(7) 0.099(6) Uiso 0.57 1 d PD A 1
H42A H 0.9360 0.4526 0.6738 0.119 Uiso 0.57 1 calc PR A 1
H42B H 0.9389 0.5005 0.7174 0.119 Uiso 0.57 1 calc PR A 1
C43 C 0.7796(11) 0.4816(6) 0.6887(5) 0.074(4) Uiso 0.57 1 d PD A 1
H43A H 0.7706 0.4970 0.6521 0.089 Uiso 0.57 1 calc PR A 1
H43B H 0.7303 0.4505 0.6928 0.089 Uiso 0.57 1 calc PR A 1
C44 C 0.7707(13) 0.5249(6) 0.7323(5) 0.098(5) Uiso 0.57 1 d PD A 1
H44A H 0.6990 0.5410 0.7297 0.147 Uiso 0.57 1 calc PR A 1
H44B H 0.8239 0.5536 0.7276 0.147 Uiso 0.57 1 calc PR A 1
H44C H 0.7834 0.5079 0.7675 0.147 Uiso 0.57 1 calc PR A 1
C41A C 0.8943(9) 0.4130(7) 0.7391(6) 0.048(5) Uiso 0.43 1 d PD A 2
H41C H 0.8801 0.4357 0.7707 0.058 Uiso 0.43 1 calc PR A 2
H41D H 0.8379 0.3847 0.7360 0.058 Uiso 0.43 1 calc PR A 2
C42A C 0.8822(12) 0.4497(7) 0.6893(6) 0.064(5) Uiso 0.43 1 d PD A 2
H42C H 0.8479 0.4292 0.6589 0.077 Uiso 0.43 1 calc PR A 2
H42D H 0.9531 0.4625 0.6789 0.077 Uiso 0.43 1 calc PR A 2
C43A C 0.8112(14) 0.4997(7) 0.7040(10) 0.107(8) Uiso 0.43 1 d PD A 2
H43C H 0.8111 0.5061 0.7431 0.128 Uiso 0.43 1 calc PR A 2
H43D H 0.8310 0.5337 0.6854 0.128 Uiso 0.43 1 calc PR A 2
C44A C 0.7055(14) 0.4752(11) 0.6810(11) 0.149(11) Uiso 0.43 1 d PD A 2
H44D H 0.6469 0.5005 0.6872 0.223 Uiso 0.43 1 calc PR A 2
H44E H 0.6924 0.4402 0.6986 0.223 Uiso 0.43 1 calc PR A 2
H44F H 0.7099 0.4693 0.6424 0.223 Uiso 0.43 1 calc PR A 2
N21 N 0.5000 0.5000 0.5000 0.091(3) Uani 1 2 d SDU . .
C51 C 0.5887(12) 0.4637(6) 0.5216(8) 0.116(6) Uiso 0.50 1 d PD B 1
H51A H 0.6046 0.4715 0.5600 0.139 Uiso 0.50 1 calc PR B 1
H51B H 0.6542 0.4706 0.5022 0.139 Uiso 0.50 1 calc PR B 1
C52 C 0.5532(16) 0.4034(7) 0.5141(10) 0.128(6) Uiso 0.50 1 d PD B 1
H52A H 0.4825 0.3989 0.5294 0.153 Uiso 0.50 1 calc PR B 1
H52B H 0.5441 0.3957 0.4753 0.153 Uiso 0.50 1 calc PR B 1
C53 C 0.6282(16) 0.3615(7) 0.5391(9) 0.128 Uiso 0.50 1 d PD B 1
H53A H 0.6290 0.3648 0.5786 0.153 Uiso 0.50 1 calc PR B 1
H53B H 0.7014 0.3686 0.5279 0.153 Uiso 0.50 1 calc PR B 1
C54 C 0.594(2) 0.3032(8) 0.5227(11) 0.166(8) Uiso 0.50 1 d PD B 1
H54A H 0.6356 0.2767 0.5447 0.249 Uiso 0.50 1 calc PR B 1
H54B H 0.6082 0.2974 0.4849 0.249 Uiso 0.50 1 calc PR B 1
H54C H 0.5182 0.2983 0.5279 0.249 Uiso 0.50 1 calc PR B 1
C51A C 0.4568(12) 0.4445(4) 0.5091(7) 0.095(5) Uiso 0.50 1 d PD B 2
H51C H 0.4370 0.4273 0.4742 0.114 Uiso 0.50 1 calc PR B 2
H51D H 0.3914 0.4475 0.5294 0.114 Uiso 0.50 1 calc PR B 2
C52A C 0.5403(15) 0.4076(6) 0.5409(9) 0.128(6) Uiso 0.50 1 d PD B 2
H52C H 0.6137 0.4149 0.5300 0.153 Uiso 0.50 1 calc PR B 2
H52D H 0.5377 0.4134 0.5800 0.153 Uiso 0.50 1 calc PR B 2
C53A C 0.5039(16) 0.3496(6) 0.5250(9) 0.128 Uiso 0.50 1 d PD B 2
H53C H 0.4322 0.3422 0.5380 0.153 Uiso 0.50 1 calc PR B 2
H53D H 0.5005 0.3456 0.4856 0.153 Uiso 0.50 1 calc PR B 2
C54A C 0.586(2) 0.3097(9) 0.5506(11) 0.166(8) Uiso 0.50 1 d PD B 2
H54D H 0.5659 0.2722 0.5405 0.249 Uiso 0.50 1 calc PR B 2
H54E H 0.5869 0.3133 0.5897 0.249 Uiso 0.50 1 calc PR B 2
H54F H 0.6566 0.3180 0.5381 0.249 Uiso 0.50 1 calc PR B 2
C61 C 0.4143(12) 0.4969(9) 0.5389(6) 0.116(7) Uiso 0.50 1 d PD B 1
H61A H 0.3807 0.4604 0.5352 0.139 Uiso 0.50 1 calc PR B 1
H61B H 0.3590 0.5242 0.5279 0.139 Uiso 0.50 1 calc PR B 1
C62 C 0.444(3) 0.5061(9) 0.5992(8) 0.158(6) Uiso 0.50 1 d PD B 1
H62A H 0.3898 0.4881 0.6205 0.189 Uiso 0.50 1 calc PR B 1
H62B H 0.5137 0.4886 0.6083 0.189 Uiso 0.50 1 calc PR B 1
C63 C 0.451(2) 0.5664(9) 0.6143(9) 0.158 Uiso 0.50 1 d PD B 1
H63A H 0.3925 0.5857 0.5936 0.189 Uiso 0.50 1 calc PR B 1
H63B H 0.5189 0.5808 0.6021 0.189 Uiso 0.50 1 calc PR B 1
C64 C 0.443(2) 0.5822(11) 0.6740(9) 0.164(7) Uiso 0.50 1 d PD B 1
H64A H 0.4463 0.6221 0.6776 0.246 Uiso 0.50 1 calc PR B 1
H64B H 0.5033 0.5658 0.6950 0.246 Uiso 0.50 1 calc PR B 1
H64C H 0.3759 0.5687 0.6871 0.246 Uiso 0.50 1 calc PR B 1
C61A C 0.5498(14) 0.5238(9) 0.5501(5) 0.127(7) Uiso 0.50 1 d PD B 2
H61C H 0.5770 0.5609 0.5427 0.152 Uiso 0.50 1 calc PR B 2
H61D H 0.6112 0.5009 0.5628 0.152 Uiso 0.50 1 calc PR B 2
C62A C 0.4688(19) 0.5272(11) 0.5941(7) 0.158(6) Uiso 0.50 1 d PD B 2
H62C H 0.4015 0.5437 0.5792 0.189 Uiso 0.50 1 calc PR B 2
H62D H 0.4527 0.4899 0.6068 0.189 Uiso 0.50 1 calc PR B 2
C63A C 0.5140(19) 0.5619(10) 0.6412(8) 0.158 Uiso 0.50 1 d PD B 2
H63C H 0.5068 0.6017 0.6344 0.189 Uiso 0.50 1 calc PR B 2
H63D H 0.5891 0.5528 0.6517 0.189 Uiso 0.50 1 calc PR B 2
C64A C 0.436(2) 0.5411(11) 0.6818(8) 0.164(7) Uiso 0.50 1 d PD B 2
H64D H 0.4486 0.5602 0.7159 0.246 Uiso 0.50 1 calc PR B 2
H64E H 0.4460 0.5017 0.6873 0.246 Uiso 0.50 1 calc PR B 2
H64F H 0.3621 0.5479 0.6681 0.246 Uiso 0.50 1 calc PR B 2

loop_
_atom_site_aniso_label
_atom_site_aniso_U_11
_atom_site_aniso_U_22
_atom_site_aniso_U_33
_atom_site_aniso_U_23
_atom_site_aniso_U_13
_atom_site_aniso_U_12
V1 0.0409(6) 0.0623(7) 0.0543(7) -0.0165(6) 0.0029(5) 0.0031(5)
V2 0.0827(9) 0.0483(6) 0.0438(6) -0.0046(5) 0.0163(6) -0.0197(6)
V3 0.0613(7) 0.0536(7) 0.0422(6) -0.0063(5) -0.0120(5) 0.0109(5)
O1 0.056(2) 0.045(2) 0.037(2) -0.0069(18) 0.0063(18) -0.0034(19)
O2 0.074(3) 0.039(2) 0.043(2) -0.0037(19) -0.005(2) 0.007(2)
O3 0.049(2) 0.059(3) 0.054(3) -0.020(2) 0.005(2) -0.014(2)
O4 0.056(3) 0.097(4) 0.082(3) -0.037(3) 0.005(2) 0.019(3)
O5 0.089(4) 0.083(3) 0.057(3) -0.017(3) -0.029(3) 0.028(3)
O6 0.157(5) 0.065(3) 0.069(3) -0.010(3) 0.041(3) -0.055(3)
O7 0.053(3) 0.075(3) 0.060(3) -0.021(2) -0.013(2) 0.020(2)
O8 0.058(3) 0.071(3) 0.057(3) -0.021(2) 0.021(2) -0.022(2)
O9 0.035(3) 0.036(3) 0.035(3) -0.005(2) 0.003(2) -0.001(2)
O10 0.102(4) 0.044(2) 0.036(2) 0.0015(19) 0.002(2) 0.001(2)
N1 0.146(6) 0.052(4) 0.059(4) -0.012(3) -0.006(4) -0.016(4)
C12 0.116(7) 0.143(8) 0.118(7) -0.022(7) 0.020(6) -0.041(7)
C1 0.084(5) 0.042(4) 0.049(4) -0.004(3) -0.001(3) 0.001(3)
C2 0.062(4) 0.066(4) 0.059(4) -0.019(4) 0.001(3) -0.016(4)
C3 0.063(4) 0.049(4) 0.041(3) -0.013(3) 0.001(3) 0.002(3)
C4 0.079(5) 0.041(3) 0.050(4) -0.016(3) 0.001(3) -0.006(3)
C5 0.148(9) 0.080(6) 0.098(7) -0.024(5) 0.014(6) -0.029(6)
C6 0.117(7) 0.068(5) 0.089(7) -0.023(5) 0.023(6) -0.034(5)
C7 0.106(7) 0.098(7) 0.062(5) -0.042(5) 0.030(5) -0.045(5)
C8 0.130(8) 0.057(5) 0.103(7) -0.019(5) 0.024(6) -0.038(5)
C9 0.125(8) 0.118(8) 0.088(7) -0.012(6) 0.010(6) -0.045(7)
C10 0.095(7) 0.095(7) 0.094(7) -0.021(6) 0.033(5) -0.049(6)
C11 0.104(6) 0.131(7) 0.099(6) -0.002(6) 0.012(5) -0.036(6)
C13 0.116(8) 0.133(9) 0.077(7) -0.046(6) 0.016(6) -0.057(7)
C14 0.091(6) 0.096(7) 0.093(7) -0.043(6) 0.036(5) -0.052(6)
C15 0.091(6) 0.101(7) 0.095(7) -0.060(6) 0.037(5) -0.045(6)
C16 0.084(6) 0.085(6) 0.119(8) -0.038(6) 0.040(6) -0.031(5)
C17 0.086(6) 0.095(6) 0.075(6) -0.040(5) 0.035(5) -0.037(5)
C18 0.092(6) 0.100(7) 0.099(7) -0.017(6) 0.029(5) -0.025(5)
C19 0.110(7) 0.106(7) 0.066(5) -0.031(5) 0.005(5) -0.027(6)
C20 0.081(5) 0.078(6) 0.081(6) -0.034(5) 0.039(4) -0.045(5)
C21 0.079(6) 0.093(6) 0.081(6) -0.036(5) 0.034(5) -0.043(5)
N11 0.067(5) 0.058(4) 0.060(4) 0.000 0.025(4) 0.000
N21 0.062(5) 0.108(6) 0.102(6) 0.004(5) -0.001(5) -0.001(5)

loop_
_atom_type_symbol
_atom_type_description
_atom_type_scat_dispersion_real
_atom_type_scat_dispersion_imag
_atom_type_scat_source
C C 0.0033 0.0016 'International Tables Vol C Tables 4.2.6.8 and 6.1.1.4'
H H 0.0000 0.0000 'International Tables Vol C Tables 4.2.6.8 and 6.1.1.4'
N N 0.0061 0.0033 'International Tables Vol C Tables 4.2.6.8 and 6.1.1.4'
O O 0.0106 0.0060 'International Tables Vol C Tables 4.2.6.8 and 6.1.1.4'
V V 0.3005 0.5294 'International Tables Vol C Tables 4.2.6.8 and 6.1.1.4'

loop_
_geom_angle_atom_site_label_1
_geom_angle_atom_site_label_2
_geom_angle_atom_site_label_3
_geom_angle
_geom_angle_site_symmetry_1
_geom_angle_site_symmetry_3
O4 V1 O8 103.4(2) . .
O4 V1 O7 103.6(2) . .
O8 V1 O7 94.1(2) . .
O4 V1 O1 97.1(2) . 5_766
O8 V1 O1 88.23(18) . 5_766
O7 V1 O1 157.98(18) . 5_766
O4 V1 O2 97.1(2) . 5_766
O8 V1 O2 158.31(18) . 5_766
O7 V1 O2 87.73(19) . 5_766
O1 V1 O2 82.34(16) 5_766 5_766
O4 V1 O9 172.68(18) . .
O8 V1 O9 81.50(14) . .
O7 V1 O9 81.20(13) . .
O1 V1 O9 77.49(11) 5_766 .
O2 V1 O9 77.41(12) 5_766 .
O4 V1 V2 137.1(2) . .
O8 V1 V2 33.92(13) . .
O7 V1 V2 88.34(14) . .
O1 V1 V2 81.38(11) 5_766 .
O2 V1 V2 124.77(12) 5_766 .
O9 V1 V2 47.58(3) . .
O4 V1 V3 137.27(19) . .
O8 V1 V3 88.10(13) . .
O7 V1 V3 33.82(13) . .
O1 V1 V3 124.65(11) 5_766 .
O2 V1 V3 81.40(11) 5_766 .
O9 V1 V3 47.38(3) . .
V2 V1 V3 66.21(4) . .
O6 V2 O10 103.8(2) . .
O6 V2 O8 104.1(3) . .
O10 V2 O8 93.93(19) . .
O6 V2 O2 97.1(2) . .
O10 V2 O2 88.50(18) . .
O8 V2 O2 157.44(18) . .
O6 V2 O3 96.9(2) . .
O10 V2 O3 158.18(18) . .
O8 V2 O3 87.54(18) . .
O2 V2 O3 82.15(16) . .
O6 V2 O9 172.40(18) . .
O10 V2 O9 81.33(13) . .
O8 V2 O9 80.96(13) . .
O2 V2 O9 77.24(12) . .
O3 V2 O9 77.41(11) . .
O6 V2 V3 137.4(2) . 5_766
O10 V2 V3 33.83(13) . 5_766
O8 V2 V3 87.94(13) . 5_766
O2 V2 V3 81.65(12) . 5_766
O3 V2 V3 124.72(12) . 5_766
O9 V2 V3 47.50(3) . 5_766
O6 V2 V1 137.5(2) . .
O10 V2 V1 87.82(13) . .
O8 V2 V1 33.64(13) . .
O2 V2 V1 124.34(12) . .
O3 V2 V1 81.39(12) . .
O9 V2 V1 47.32(3) . .
V3 V2 V1 65.85(3) 5_766 .
O5 V3 O10 103.5(2) . 5_766
O5 V3 O7 104.3(2) . .
O10 V3 O7 93.9(2) 5_766 .
O5 V3 O1 96.4(2) . .
O10 V3 O1 88.04(18) 5_766 .
O7 V3 O1 158.13(17) . .
O5 V3 O3 96.5(2) . .
O10 V3 O3 158.67(18) 5_766 .
O7 V3 O3 88.03(19) . .
O1 V3 O3 82.55(16) . .
O5 V3 O9 171.91(17) . .
O10 V3 O9 81.62(13) 5_766 .
O7 V3 O9 81.34(13) . .
O1 V3 O9 77.39(11) . .
O3 V3 O9 77.67(12) . .
O5 V3 V2 137.2(2) . 5_766
O10 V3 V2 33.92(13) 5_766 5_766
O7 V3 V2 87.96(14) . 5_766
O1 V3 V2 81.53(11) . 5_766
O3 V3 V2 125.17(12) . 5_766
O9 V3 V2 47.70(3) . 5_766
O5 V3 V1 138.02(19) . .
O10 V3 V1 88.32(13) 5_766 .
O7 V3 V1 34.03(13) . .
O1 V3 V1 124.49(11) . .
O3 V3 V1 81.42(11) . .
O9 V3 V1 47.31(3) . .
V2 V3 V1 66.08(4) 5_766 .
C3 O1 V1 118.8(3) . 5_766
C3 O1 V3 118.3(3) . .
V1 O1 V3 109.85(17) 5_766 .
C1 O2 V2 118.5(4) . .
C1 O2 V1 119.1(4) . 5_766
V2 O2 V1 109.83(17) . 5_766
C2 O3 V3 119.3(4) . .
C2 O3 V2 118.2(4) . .
V3 O3 V2 109.22(17) . .
V3 O7 V1 112.2(2) . .
V1 O8 V2 112.4(2) . .
V1 O9 V1 180.00(5) . 5_766
V1 O9 V3 94.69(4) . 5_766
V1 O9 V3 85.31(4) 5_766 5_766
V1 O9 V3 85.31(4) . .
V1 O9 V3 94.69(4) 5_766 .
V3 O9 V3 180.0 5_766 .
V1 O9 V2 94.90(4) . 5_766
V1 O9 V2 85.10(4) 5_766 5_766
V3 O9 V2 95.20(4) 5_766 5_766
V3 O9 V2 84.80(4) . 5_766
V1 O9 V2 85.10(4) . .
V1 O9 V2 94.90(4) 5_766 .
V3 O9 V2 84.80(4) 5_766 .
V3 O9 V2 95.20(4) . .
V2 O9 V2 180.0 5_766 .
V3 O10 V2 112.2(2) 5_766 .
C5 N1 C4 116.4(6) . .
C13 C12 C11 124.4(12) . .
O2 C1 C4 111.6(5) . .
O3 C2 C4 111.5(5) . .
O1 C3 C4 112.5(5) . .
N1 C4 C1 103.0(5) . .
N1 C4 C3 111.6(5) . .
C1 C4 C3 110.6(5) . .
N1 C4 C2 110.3(6) . .
C1 C4 C2 110.0(5) . .
C3 C4 C2 111.0(5) . .
N1 C5 C6 113.0(7) . .
C7 C6 C19 120.3(8) . .
C7 C6 C5 116.7(8) . .
C19 C6 C5 122.9(9) . .
C6 C7 C20 117.5(9) . .
C6 C7 C8 124.6(8) . .
C20 C7 C8 117.9(8) . .
C9 C8 C7 122.2(8) . .
C8 C9 C10 123.1(11) . .
C9 C10 C11 121.3(11) . .
C9 C10 C21 117.2(9) . .
C11 C10 C21 121.5(9) . .
C12 C11 C10 117.3(11) . .
C12 C13 C14 120.3(10) . .
C21 C14 C13 119.7(11) . .
C21 C14 C15 117.8(9) . .
C13 C14 C15 122.6(9) . .
C16 C15 C14 123.3(8) . .
C15 C16 C17 118.8(9) . .
C18 C17 C20 119.1(8) . .
C18 C17 C16 121.9(10) . .
C20 C17 C16 118.9(8) . .
C17 C18 C19 117.4(9) . .
C6 C19 C18 123.1(9) . .
C17 C20 C21 119.8(7) . .
C17 C20 C7 122.6(9) . .
C21 C20 C7 117.7(9) . .
C14 C21 C20 121.4(10) . .
C14 C21 C10 116.8(9) . .
C20 C21 C10 121.9(8) . .
C41 N11 C41 98.5(13) 2_756 .
C41 N11 C31A 116(2) 2_756 2_756
C41 N11 C31A 106.0(9) . 2_756
C41 N11 C31A 106.0(9) 2_756 .
C41 N11 C31A 116(2) . .
C31A N11 C31A 115(4) 2_756 .
C41 N11 C31 105.0(7) 2_756 .
C41 N11 C31 119.6(13) . .
C31A N11 C31 112.0(10) 2_756 .
C31A N11 C31 4(3) . .
C41 N11 C31 119.6(13) 2_756 2_756
C41 N11 C31 105.0(7) . 2_756
C31A N11 C31 4(3) 2_756 2_756
C31A N11 C31 112.0(10) . 2_756
C31 N11 C31 110(2) . 2_756
C41 N11 C41A 16.8(11) 2_756 2_756
C41 N11 C41A 110.8(10) . 2_756
C31A N11 C41A 100(2) 2_756 2_756
C31A N11 C41A 108.7(11) . 2_756
C31 N11 C41A 106.6(8) . 2_756
C31 N11 C41A 104.2(13) 2_756 2_756
C41 N11 C41A 110.8(9) 2_756 .
C41 N11 C41A 16.8(11) . .
C31A N11 C41A 108.7(11) 2_756 .
C31A N11 C41A 100(2) . .
C31 N11 C41A 104.2(13) . .
C31 N11 C41A 106.6(8) 2_756 .
C41A N11 C41A 125.0(15) 2_756 .
N11 C31 C32 117.1(10) . .
C31 C32 C33 106.5(9) . .
C34 C33 C32 107.1(11) . .
N11 C31A C32A 116.4(13) . .
C31A C32A C33A 107.8(11) . .
C32A C33A C34A 101.9(13) . .
N11 C41 C42 117.9(10) . .
C41 C42 C43 112.6(11) . .
C44 C43 C42 94.3(12) . .
N11 C41A C42A 117.7(9) . .
C41A C42A C43A 107.4(12) . .
C44A C43A C42A 95.6(10) . .
C51A N21 C51A 180.0(14) . 5_666
C51A N21 C61A 68.4(10) . 5_666
C51A N21 C61A 111.6(10) 5_666 5_666
C51A N21 C61A 111.6(10) . .
C51A N21 C61A 68.4(10) 5_666 .
C61A N21 C61A 180.000(5) 5_666 .
C51A N21 C61 64.6(10) . .
C51A N21 C61 115.4(10) 5_666 .
C61A N21 C61 104.2(10) 5_666 .
C61A N21 C61 75.8(10) . .
C51A N21 C61 115.4(10) . 5_666
C51A N21 C61 64.6(10) 5_666 5_666
C61A N21 C61 75.8(10) 5_666 5_666
C61A N21 C61 104.2(10) . 5_666
C61 N21 C61 180.000(5) . 5_666
C51A N21 C51 71.0(9) . .
C51A N21 C51 109.0(9) 5_666 .
C61A N21 C51 110.0(10) 5_666 .
C61A N21 C51 70.0(10) . .
C61 N21 C51 106.4(11) . .
C61 N21 C51 73.6(11) 5_666 .
C51A N21 C51 109.0(9) . 5_666
C51A N21 C51 71.0(9) 5_666 5_666
C61A N21 C51 70.0(10) 5_666 5_666
C61A N21 C51 110.0(10) . 5_666
C61 N21 C51 73.6(11) . 5_666
C61 N21 C51 106.4(11) 5_666 5_666
C51 N21 C51 180.0(14) . 5_666
N21 C51 C52 108.5(11) . .
C53 C52 C51 115.4(14) . .
C52 C53 C54 111.3(17) . .
N21 C51A C52A 111.4(10) . .
C53A C52A C51A 102.7(11) . .
C54A C53A C52A 107.3(14) . .
N21 C61 C62 119.0(17) . .
C63 C62 C61 112.9(18) . .
C62 C63 C64 118(2) . .
N21 C61A C62A 111.1(11) . .
C63A C62A C61A 110.4(14) . .
C62A C63A C64A 95.8(13) . .

loop_
_geom_bond_atom_site_label_1
_geom_bond_atom_site_label_2
_geom_bond_distance
_geom_bond_site_symmetry_2
V1 O4 1.594(4) .
V1 O8 1.810(4) .
V1 O7 1.825(4) .
V1 O1 2.002(4) 5_766
V1 O2 2.011(4) 5_766
V1 O9 2.2280(10) .
V1 V2 3.0195(16) .
V1 V3 3.0207(15) .
V2 O6 1.585(4) .
V2 O10 1.816(4) .
V2 O8 1.823(4) .
V2 O2 2.009(4) .
V2 O3 2.026(4) .
V2 O9 2.2374(10) .
V2 V3 3.0126(16) 5_766
V3 O5 1.589(4) .
V3 O10 1.812(4) 5_766
V3 O7 1.815(4) .
V3 O1 2.004(4) .
V3 O3 2.021(4) .
V3 O9 2.2302(10) .
V3 V2 3.0126(16) 5_766
O1 C3 1.428(6) .
O1 V1 2.002(4) 5_766
O2 C1 1.436(6) .
O2 V1 2.011(4) 5_766
O3 C2 1.432(7) .
O9 V1 2.2280(10) 5_766
O9 V3 2.2302(10) 5_766
O9 V2 2.2374(10) 5_766
O10 V3 1.812(4) 5_766
N1 C5 1.421(7) .
N1 C4 1.472(7) .
C12 C13 1.337(14) .
C12 C11 1.349(13) .
C1 C4 1.519(8) .
C2 C4 1.522(9) .
C3 C4 1.519(8) .
C5 C6 1.521(10) .
C6 C7 1.374(11) .
C6 C19 1.380(12) .
C7 C20 1.436(10) .
C7 C8 1.449(12) .
C8 C9 1.315(11) .
C9 C10 1.387(12) .
C10 C11 1.399(12) .
C10 C21 1.446(12) .
C13 C14 1.405(12) .
C14 C21 1.403(10) .
C14 C15 1.417(13) .
C15 C16 1.352(12) .
C16 C17 1.473(10) .
C17 C18 1.397(11) .
C17 C20 1.400(12) .
C18 C19 1.427(11) .
C20 C21 1.417(11) .
N11 C41 1.479(9) 2_756
N11 C41 1.479(8) .
N11 C31A 1.491(8) 2_756
N11 C31A 1.491(8) .
N11 C31 1.501(7) .
N11 C31 1.501(7) 2_756
N11 C41A 1.510(8) 2_756
N11 C41A 1.510(8) .
C31 C32 1.541(8) .
C32 C33 1.548(8) .
C33 C34 1.536(8) .
C31A C32A 1.539(9) .
C32A C33A 1.545(8) .
C33A C34A 1.547(9) .
C41 C42 1.539(9) .
C42 C43 1.598(9) .
C43 C44 1.529(9) .
C41A C42A 1.534(8) .
C42A C43A 1.567(9) .
C43A C44A 1.538(9) .
N21 C51A 1.482(8) .
N21 C51A 1.482(8) 5_666
N21 C61A 1.489(8) 5_666
N21 C61A 1.489(8) .
N21 C61 1.490(9) .
N21 C61 1.490(9) 5_666
N21 C51 1.500(9) .
N21 C51 1.500(9) 5_666
C51 C52 1.550(10) .
C52 C53 1.504(10) .
C53 C54 1.537(10) .
C51A C52A 1.568(8) .
C52A C53A 1.537(9) .
C53A C54A 1.531(9) .
C61 C62 1.549(10) .
C62 C63 1.523(10) .
C63 C64 1.550(10) .
C61A C62A 1.538(9) .
C62A C63A 1.537(9) .
C63A C64A 1.538(9) .
